data_4106832
loop_
_publ_author_name
'Stephen G. Newman'
'Jennifer K. Howell'
'Norman Nicolaus'
'Mark Lautens'

_publ_section_title
;
 Palladium-Catalyzed Carbohalogenation: Bromide to Iodide Exchange and
 Domino Processes
;
_journal_name_full 'Journal of the American Chemical Society'
_journal_page_first 14916
_journal_page_last 14919
_journal_paper_doi 10.1021/ja206099t
_journal_volume 133
_journal_year 2011
_chemical_formula_moiety 'C22 H22 Cl I N O5'
_chemical_formula_sum 'C22 H22 Cl I N O5'
_chemical_formula_weight 542.76
_chemical_name_systematic
; 
 ? 
;
_space_group_IT_number 14
_symmetry_cell_setting monoclinic
_symmetry_space_group_name_Hall '-P 2ybc'
_symmetry_space_group_name_H-M 'P 1 21/c 1'
_atom_sites_solution_hydrogens geom
_atom_sites_solution_primary direct
_atom_sites_solution_secondary difmap
_audit_creation_method SHELXL-97
_cell_angle_alpha 90.00
_cell_angle_beta 100.5700(18)
_cell_angle_gamma 90.00
_cell_formula_units_Z 4
_cell_length_a 20.0654(2)
_cell_length_b 9.1914(3)
_cell_length_c 12.3656(6)
_cell_measurement_reflns_used 14380
_cell_measurement_temperature 150(1)
_cell_measurement_theta_max 27.5
_cell_measurement_theta_min 2.8
_cell_volume 2241.88(13)
_computing_cell_refinement 'Denzo-SMN (Otwinowski & Minor, 1997)'
_computing_data_collection 'Collect (Nonius B.V., 1997-2002)'
_computing_data_reduction Denzo-SMN
_computing_molecular_graphics 'PLATON (Spek, 2009)'
_computing_publication_material 'SHELXTL V6.1'
_computing_structure_refinement 'SHELXTL V6.1 (Sheldrick, 2008)'
_computing_structure_solution 'SIR-92 (Altomare et al., 1994)'
_diffrn_ambient_temperature 150(1)
_diffrn_detector_area_resol_mean 9
_diffrn_measured_fraction_theta_full 0.993
_diffrn_measured_fraction_theta_max 0.985
_diffrn_measurement_device_type 'Nonius KappaCCD'
_diffrn_measurement_method '\f scans and \w scans with \k offsets'
_diffrn_radiation_monochromator graphite
_diffrn_radiation_source 'fine-focus sealed tube'
_diffrn_radiation_type MoK\a
_diffrn_radiation_wavelength 0.71073
_diffrn_reflns_av_R_equivalents 0.0458
_diffrn_reflns_av_sigmaI/netI 0.0564
_diffrn_reflns_limit_h_max 26
_diffrn_reflns_limit_h_min -25
_diffrn_reflns_limit_k_max 11
_diffrn_reflns_limit_k_min -11
_diffrn_reflns_limit_l_max 15
_diffrn_reflns_limit_l_min -16
_diffrn_reflns_number 14380
_diffrn_reflns_theta_full 25.24
_diffrn_reflns_theta_max 27.48
_diffrn_reflns_theta_min 2.78
_diffrn_standards_number 0
_exptl_absorpt_coefficient_mu 1.580
_exptl_absorpt_correction_T_max 0.856
_exptl_absorpt_correction_T_min 0.742
_exptl_absorpt_correction_type multi-scan
_exptl_absorpt_process_details
;
multi-scan from symmetry-related measurements 
 Sortav (Blessing 1995)
;
_exptl_crystal_colour colourless
_exptl_crystal_density_diffrn 1.608
_exptl_crystal_description block
_exptl_crystal_F_000 1084
_exptl_crystal_size_max 0.20
_exptl_crystal_size_mid 0.10
_exptl_crystal_size_min 0.10
_refine_diff_density_max 1.006
_refine_diff_density_min -1.159
_refine_diff_density_rms 0.107
_refine_ls_extinction_coef 0.0019(3)
_refine_ls_extinction_expression Fc^*^=kFc[1+0.001xFc^2^\l^3^/sin(2\q)]^-1/4^
_refine_ls_extinction_method SHELXL
_refine_ls_goodness_of_fit_ref 1.025
_refine_ls_hydrogen_treatment constr
_refine_ls_matrix_type full
_refine_ls_number_parameters 275
_refine_ls_number_reflns 5046
_refine_ls_number_restraints 0
_refine_ls_restrained_S_all 1.025
_refine_ls_R_factor_all 0.0852
_refine_ls_R_factor_gt 0.0434
_refine_ls_shift/su_max 0.001
_refine_ls_shift/su_mean 0.000
_refine_ls_structure_factor_coef Fsqd
_refine_ls_weighting_details 'calc w=1/[\s^2^(Fo^2^)+(0.0535P)^2^+3.1152P] where P=(Fo^2^+2Fc^2^)/3'
_refine_ls_weighting_scheme calc
_refine_ls_wR_factor_gt 0.1019
_refine_ls_wR_factor_ref 0.1255
_reflns_number_gt 3197
_reflns_number_total 5046
_reflns_threshold_expression I>2\s(I)
_cod_data_source_file ja206099t_si_003.cif
_cod_data_source_block k11152a
_cod_original_sg_symbol_H-M 'P 21/c'
_cod_database_code 4106832

loop_
_symmetry_equiv_pos_as_xyz
'x, y, z'
'-x, y+1/2, -z+1/2'
'-x, -y, -z'
'x, -y-1/2, z-1/2'

loop_
_atom_site_label
_atom_site_type_symbol
_atom_site_fract_x
_atom_site_fract_y
_atom_site_fract_z
_atom_site_U_iso_or_equiv
_atom_site_adp_type
_atom_site_occupancy
_atom_site_symmetry_multiplicity
_atom_site_calc_flag
_atom_site_refinement_flags
I1 I 0.32027(2) 0.78279(3) 0.65372(2) 0.05222(16) Uani 1 1 d .
Cl1 Cl 0.12927(7) -0.19752(14) 0.35376(11) 0.0589(4) Uani 1 1 d .
O1 O 0.12922(14) 0.2177(4) 0.7136(2) 0.0385(7) Uani 1 1 d .
O2 O 0.44675(15) 0.2118(4) 0.6406(3) 0.0448(8) Uani 1 1 d .
O3 O 0.40945(14) 0.1399(4) 0.7922(2) 0.0423(8) Uani 1 1 d .
O4 O 0.30361(14) 0.3822(3) 0.8508(2) 0.0354(7) Uani 1 1 d .
O5 O 0.39967(14) 0.4737(3) 0.8124(2) 0.0316(6) Uani 1 1 d .
N1 N 0.03903(19) -0.0219(5) 0.7004(3) 0.0569(13) Uani 1 1 d .
C1 C 0.21201(19) 0.2681(4) 0.5981(3) 0.0246(8) Uani 1 1 d .
C2 C 0.2216(2) 0.3692(5) 0.5037(3) 0.0281(9) Uani 1 1 d .
H2A H 0.1778 0.4178 0.4755 0.034 Uiso 1 1 calc R
H2B H 0.2329 0.3089 0.4432 0.034 Uiso 1 1 calc R
C3 C 0.2765(2) 0.4873(4) 0.5325(3) 0.0298(9) Uani 1 1 d .
C4 C 0.3435(2) 0.4133(4) 0.5830(3) 0.0283(9) Uani 1 1 d .
H4A H 0.3777 0.4900 0.6072 0.034 Uiso 1 1 calc R
H4B H 0.3594 0.3564 0.5247 0.034 Uiso 1 1 calc R
C5 C 0.34120(19) 0.3114(4) 0.6814(3) 0.0248(8) Uani 1 1 d .
C6 C 0.28068(19) 0.2061(4) 0.6547(3) 0.0237(8) Uani 1 1 d .
H6A H 0.2857 0.1058 0.6727 0.028 Uiso 1 1 calc R
C8 C 0.1693(2) 0.3346(5) 0.6786(3) 0.0334(10) Uani 1 1 d .
H8A H 0.1994 0.3777 0.7431 0.040 Uiso 1 1 calc R
H8B H 0.1392 0.4119 0.6414 0.040 Uiso 1 1 calc R
C9 C 0.1243(2) 0.1141(5) 0.6326(3) 0.0351(10) Uani 1 1 d .
C10 C 0.0808(2) -0.0054(6) 0.6246(4) 0.0431(12) Uani 1 1 d .
C11 C -0.0005(3) -0.1351(8) 0.6889(5) 0.0698(19) Uani 1 1 d .
H11A H -0.0299 -0.1476 0.7402 0.084 Uiso 1 1 calc R
C12 C -0.0026(3) -0.2397(8) 0.6063(6) 0.076(2) Uani 1 1 d .
H12A H -0.0325 -0.3203 0.6040 0.092 Uiso 1 1 calc R
C13 C 0.0373(3) -0.2280(7) 0.5294(5) 0.0612(16) Uani 1 1 d .
H13A H 0.0358 -0.2987 0.4730 0.073 Uiso 1 1 calc R
C14 C 0.0822(2) -0.1044(5) 0.5364(4) 0.0441(12) Uani 1 1 d .
C15 C 0.1274(2) -0.0770(5) 0.4624(3) 0.0397(11) Uani 1 1 d .
C16 C 0.1704(2) 0.0393(5) 0.4748(3) 0.0322(10) Uani 1 1 d .
H16A H 0.2016 0.0533 0.4265 0.039 Uiso 1 1 calc R
C17 C 0.16738(19) 0.1374(5) 0.5604(3) 0.0288(9) Uani 1 1 d .
C18 C 0.2526(2) 0.6005(5) 0.6074(3) 0.0359(10) Uani 1 1 d .
H18A H 0.2453 0.5511 0.6753 0.043 Uiso 1 1 calc R
H18B H 0.2083 0.6389 0.5699 0.043 Uiso 1 1 calc R
C19 C 0.2868(3) 0.5605(5) 0.4249(3) 0.0419(11) Uani 1 1 d .
H19A H 0.3225 0.6343 0.4412 0.063 Uiso 1 1 calc R
H19B H 0.2444 0.6068 0.3895 0.063 Uiso 1 1 calc R
H19C H 0.3001 0.4871 0.3755 0.063 Uiso 1 1 calc R
C20 C 0.4056(2) 0.2174(4) 0.6997(3) 0.0289(9) Uani 1 1 d .
C21 C 0.4684(3) 0.0446(6) 0.8202(5) 0.0625(15) Uani 1 1 d .
H21A H 0.4672 -0.0038 0.8905 0.094 Uiso 1 1 calc R
H21B H 0.5099 0.1025 0.8265 0.094 Uiso 1 1 calc R
H21C H 0.4674 -0.0287 0.7624 0.094 Uiso 1 1 calc R
C22 C 0.3442(2) 0.3928(4) 0.7905(3) 0.0255(8) Uani 1 1 d .
C23 C 0.4089(2) 0.5529(5) 0.9158(3) 0.0405(11) Uani 1 1 d .
H23A H 0.4490 0.6153 0.9221 0.061 Uiso 1 1 calc R
H23B H 0.4150 0.4837 0.9771 0.061 Uiso 1 1 calc R
H23C H 0.3688 0.6131 0.9179 0.061 Uiso 1 1 calc R

loop_
_atom_site_aniso_label
_atom_site_aniso_U_11
_atom_site_aniso_U_22
_atom_site_aniso_U_33
_atom_site_aniso_U_23
_atom_site_aniso_U_13
_atom_site_aniso_U_12
I1 0.1043(3) 0.02153(18) 0.0339(2) -0.00362(12) 0.02071(17) -0.00250(17)
Cl1 0.0631(9) 0.0449(8) 0.0597(8) -0.0102(6) -0.0124(6) -0.0137(6)
O1 0.0336(17) 0.053(2) 0.0329(16) 0.0093(14) 0.0172(13) 0.0065(15)
O2 0.0330(17) 0.056(2) 0.0500(19) -0.0052(16) 0.0188(15) 0.0109(15)
O3 0.0316(17) 0.0415(19) 0.0540(19) 0.0148(16) 0.0087(14) 0.0149(14)
O4 0.0373(17) 0.0444(19) 0.0280(15) -0.0048(13) 0.0150(13) -0.0062(14)
O5 0.0379(16) 0.0293(16) 0.0292(14) -0.0063(12) 0.0104(12) -0.0083(13)
N1 0.023(2) 0.084(4) 0.065(3) 0.042(2) 0.0129(19) 0.007(2)
C1 0.021(2) 0.033(2) 0.0206(19) 0.0031(16) 0.0070(14) 0.0042(17)
C2 0.033(2) 0.027(2) 0.0240(19) 0.0047(16) 0.0064(16) 0.0084(18)
C3 0.052(3) 0.0185(19) 0.0220(19) 0.0045(15) 0.0162(18) 0.0031(18)
C4 0.042(2) 0.021(2) 0.0257(19) -0.0020(16) 0.0166(17) -0.0015(18)
C5 0.026(2) 0.024(2) 0.0265(19) 0.0003(16) 0.0104(15) 0.0003(16)
C6 0.026(2) 0.0138(19) 0.031(2) 0.0032(15) 0.0038(16) 0.0012(16)
C8 0.031(2) 0.042(3) 0.030(2) 0.0010(19) 0.0105(17) 0.009(2)
C9 0.021(2) 0.047(3) 0.037(2) 0.015(2) 0.0042(17) 0.001(2)
C10 0.024(2) 0.054(3) 0.049(3) 0.027(2) -0.001(2) -0.002(2)
C11 0.031(3) 0.096(5) 0.080(4) 0.053(4) 0.004(3) -0.008(3)
C12 0.034(3) 0.083(5) 0.100(5) 0.059(4) -0.021(3) -0.022(3)
C13 0.033(3) 0.074(4) 0.066(4) 0.028(3) -0.017(3) -0.011(3)
C14 0.025(2) 0.046(3) 0.055(3) 0.023(2) -0.008(2) -0.012(2)
C15 0.035(2) 0.037(3) 0.041(2) 0.006(2) -0.0072(19) -0.008(2)
C16 0.028(2) 0.036(2) 0.030(2) 0.0052(18) 0.0001(17) -0.0037(19)
C17 0.023(2) 0.036(2) 0.027(2) 0.0060(17) 0.0033(15) 0.0026(18)
C18 0.058(3) 0.026(2) 0.026(2) 0.0021(17) 0.0143(19) 0.011(2)
C19 0.075(3) 0.030(2) 0.024(2) 0.0042(18) 0.018(2) 0.001(2)
C20 0.027(2) 0.026(2) 0.034(2) -0.0052(18) 0.0060(17) -0.0001(18)
C21 0.040(3) 0.059(4) 0.085(4) 0.019(3) 0.005(3) 0.024(3)
C22 0.029(2) 0.023(2) 0.0243(19) 0.0028(15) 0.0048(16) 0.0005(17)
C23 0.048(3) 0.044(3) 0.030(2) -0.009(2) 0.0071(19) -0.015(2)

loop_
_atom_type_symbol
_atom_type_description
_atom_type_scat_dispersion_real
_atom_type_scat_dispersion_imag
_atom_type_scat_source
C C 0.0033 0.0016 'International Tables Vol C Tables 4.2.6.8 and 6.1.1.4'
H H 0.0000 0.0000 'International Tables Vol C Tables 4.2.6.8 and 6.1.1.4'
Cl Cl 0.1484 0.1585 'International Tables Vol C Tables 4.2.6.8 and 6.1.1.4'
I I -0.4742 1.8119 'International Tables Vol C Tables 4.2.6.8 and 6.1.1.4'
N N 0.0061 0.0033 'International Tables Vol C Tables 4.2.6.8 and 6.1.1.4'
O O 0.0106 0.0060 'International Tables Vol C Tables 4.2.6.8 and 6.1.1.4'

loop_
_geom_angle_atom_site_label_1
_geom_angle_atom_site_label_2
_geom_angle_atom_site_label_3
_geom_angle
C9 O1 C8 105.4(3)
C20 O3 C21 116.1(4)
C22 O5 C23 115.4(3)
C11 N1 C10 116.7(5)
C17 C1 C2 113.2(3)
C17 C1 C6 106.0(3)
C2 C1 C6 110.2(3)
C17 C1 C8 98.3(3)
C2 C1 C8 114.3(3)
C6 C1 C8 114.1(3)
C1 C2 C3 115.8(3)
C1 C2 H2A 108.3
C3 C2 H2A 108.3
C1 C2 H2B 108.3
C3 C2 H2B 108.3
H2A C2 H2B 107.4
C18 C3 C4 113.9(3)
C18 C3 C19 109.5(3)
C4 C3 C19 107.4(3)
C18 C3 C2 109.2(3)
C4 C3 C2 108.6(3)
C19 C3 C2 108.1(3)
C3 C4 C5 116.0(3)
C3 C4 H4A 108.3
C5 C4 H4A 108.3
C3 C4 H4B 108.3
C5 C4 H4B 108.3
H4A C4 H4B 107.4
C22 C5 C20 104.4(3)
C22 C5 C6 113.4(3)
C20 C5 C6 106.7(3)
C22 C5 C4 113.3(3)
C20 C5 C4 108.1(3)
C6 C5 C4 110.4(3)
C1 C6 C5 118.1(3)
C1 C6 H6A 120.9
C5 C6 H6A 120.9
O1 C8 C1 107.4(3)
O1 C8 H8A 110.2
C1 C8 H8A 110.2
O1 C8 H8B 110.2
C1 C8 H8B 110.2
H8A C8 H8B 108.5
C17 C9 O1 113.4(4)
C17 C9 C10 122.6(5)
O1 C9 C10 123.9(4)
N1 C10 C9 119.4(5)
N1 C10 C14 123.5(5)
C9 C10 C14 117.2(4)
N1 C11 C12 124.5(6)
N1 C11 H11A 117.7
C12 C11 H11A 117.7
C13 C12 C11 121.1(6)
C13 C12 H12A 119.5
C11 C12 H12A 119.5
C12 C13 C14 117.6(6)
C12 C13 H13A 121.2
C14 C13 H13A 121.2
C15 C14 C10 118.9(4)
C15 C14 C13 124.5(5)
C10 C14 C13 116.7(5)
C16 C15 C14 122.1(4)
C16 C15 Cl1 118.7(4)
C14 C15 Cl1 119.2(4)
C15 C16 C17 118.4(4)
C15 C16 H16A 120.8
C17 C16 H16A 120.8
C9 C17 C16 120.8(4)
C9 C17 C1 109.3(4)
C16 C17 C1 129.5(3)
C3 C18 I1 115.9(3)
C3 C18 H18A 108.3
I1 C18 H18A 108.3
C3 C18 H18B 108.3
I1 C18 H18B 108.3
H18A C18 H18B 107.4
C3 C19 H19A 109.5
C3 C19 H19B 109.5
H19A C19 H19B 109.5
C3 C19 H19C 109.5
H19A C19 H19C 109.5
H19B C19 H19C 109.5
O2 C20 O3 124.0(4)
O2 C20 C5 126.1(4)
O3 C20 C5 109.9(3)
O3 C21 H21A 109.5
O3 C21 H21B 109.5
H21A C21 H21B 109.5
O3 C21 H21C 109.5
H21A C21 H21C 109.5
H21B C21 H21C 109.5
O4 C22 O5 123.8(4)
O4 C22 C5 125.7(4)
O5 C22 C5 110.5(3)
O5 C23 H23A 109.5
O5 C23 H23B 109.5
H23A C23 H23B 109.5
O5 C23 H23C 109.5
H23A C23 H23C 109.5
H23B C23 H23C 109.5

loop_
_geom_bond_atom_site_label_1
_geom_bond_atom_site_label_2
_geom_bond_distance
I1 C18 2.166(5)
Cl1 C15 1.747(5)
O1 C9 1.373(5)
O1 C8 1.454(5)
O2 C20 1.200(5)
O3 C20 1.337(5)
O3 C21 1.461(5)
O4 C22 1.204(4)
O5 C22 1.325(5)
O5 C23 1.453(5)
N1 C11 1.300(8)
N1 C10 1.376(6)
C1 C17 1.520(6)
C1 C2 1.532(5)
C1 C6 1.536(5)
C1 C8 1.553(5)
C2 C3 1.542(6)
C2 H2A 0.9900
C2 H2B 0.9900
C3 C18 1.527(5)
C3 C4 1.534(6)
C3 C19 1.539(5)
C4 C5 1.543(5)
C4 H4A 0.9900
C4 H4B 0.9900
C5 C22 1.534(5)
C5 C20 1.536(6)
C5 C6 1.540(5)
C6 H6A 0.9500
C8 H8A 0.9900
C8 H8B 0.9900
C9 C17 1.369(5)
C9 C10 1.395(6)
C10 C14 1.425(7)
C11 C12 1.398(10)
C11 H11A 0.9500
C12 C13 1.354(9)
C12 H12A 0.9500
C13 C14 1.442(7)
C13 H13A 0.9500
C14 C15 1.424(6)
C15 C16 1.364(6)
C16 C17 1.401(6)
C16 H16A 0.9500
C18 H18A 0.9900
C18 H18B 0.9900
C19 H19A 0.9800
C19 H19B 0.9800
C19 H19C 0.9800
C21 H21A 0.9800
C21 H21B 0.9800
C21 H21C 0.9800
C23 H23A 0.9800
C23 H23B 0.9800
C23 H23C 0.9800
